data_4033528
loop_
_publ_author_name
'Wang, Miao'
'Tang, Bo-Cheng'
'Xiang, Jia-Chen'
'Cheng, Yan'
'Wang, Zi-Xuan'
'Ma, Jin-Tian'
'Wu, Yan-Dong'
'Wu, An-Xin'

_publ_section_title
;
 C(sp<sup>3</sup>)-H Bond Functionalization of Benzo[ c]oxepines via C-O
 bond Cleavage: Formal [3+3] Synthesis of Multisubstituted Chromans.
;
_journal_issue 6
_journal_name_full 'The Journal of organic chemistry'
_journal_page_first 3409
_journal_page_last 3416
_journal_paper_doi 10.1021/acs.joc.8b00126
_journal_volume 83
_journal_year 2018
_chemical_formula_sum 'C25 H22 O5'
_chemical_formula_weight 402.43
_space_group_IT_number 14
_space_group_name_Hall '-P 2yn'
_space_group_name_H-M_alt 'P 1 21/n 1'
_symmetry_cell_setting monoclinic
_symmetry_space_group_name_Hall '-P 2yn'
_symmetry_space_group_name_H-M 'P 1 21/n 1'
_atom_sites_solution_hydrogens geom
_atom_sites_solution_primary direct
_atom_sites_solution_secondary difmap
_audit_creation_method SHELXL-97
_cell_angle_alpha 90.00
_cell_angle_beta 93.146(2)
_cell_angle_gamma 90.00
_cell_formula_units_Z 4
_cell_length_a 8.6534(11)
_cell_length_b 20.771(3)
_cell_length_c 11.3478(14)
_cell_measurement_reflns_used 9970
_cell_measurement_temperature 324(2)
_cell_measurement_theta_max 31.95
_cell_measurement_theta_min 2.55
_cell_volume 2036.6(5)
_computing_structure_refinement 'SHELXL-97 (Sheldrick, 2008)'
_computing_structure_solution 'SHELXS-97 (Sheldrick, 2008)'
_diffrn_ambient_temperature 324(2)
_diffrn_measured_fraction_theta_full 0.998
_diffrn_measured_fraction_theta_max 0.998
_diffrn_measurement_device_type CCD
_diffrn_radiation_monochromator graphite
_diffrn_radiation_source 'fine-focus sealed tube'
_diffrn_radiation_type MoK\a
_diffrn_radiation_wavelength 0.71073
_diffrn_reflns_av_R_equivalents 0.0258
_diffrn_reflns_av_sigmaI/netI 0.0222
_diffrn_reflns_limit_h_max 10
_diffrn_reflns_limit_h_min -9
_diffrn_reflns_limit_k_max 24
_diffrn_reflns_limit_k_min -24
_diffrn_reflns_limit_l_max 12
_diffrn_reflns_limit_l_min -13
_diffrn_reflns_number 13880
_diffrn_reflns_theta_full 25.00
_diffrn_reflns_theta_max 25.00
_diffrn_reflns_theta_min 1.96
_exptl_absorpt_coefficient_mu 0.091
_exptl_absorpt_correction_T_max 0.9838
_exptl_absorpt_correction_T_min 0.9802
_exptl_absorpt_correction_type multi-scan
_exptl_absorpt_process_details sadabs
_exptl_crystal_colour colorless
_exptl_crystal_density_diffrn 1.312
_exptl_crystal_density_method 'not measured'
_exptl_crystal_description Block
_exptl_crystal_F_000 848
_exptl_crystal_size_max 0.22
_exptl_crystal_size_mid 0.20
_exptl_crystal_size_min 0.18
_refine_diff_density_max 0.184
_refine_diff_density_min -0.289
_refine_diff_density_rms 0.072
_refine_ls_extinction_method none
_refine_ls_goodness_of_fit_ref 1.048
_refine_ls_hydrogen_treatment mixed
_refine_ls_matrix_type full
_refine_ls_number_parameters 283
_refine_ls_number_reflns 3589
_refine_ls_number_restraints 1
_refine_ls_restrained_S_all 1.047
_refine_ls_R_factor_all 0.0464
_refine_ls_R_factor_gt 0.0425
_refine_ls_shift/su_max 0.000
_refine_ls_shift/su_mean 0.000
_refine_ls_structure_factor_coef Fsqd
_refine_ls_weighting_details 'calc w=1/[\s^2^(Fo^2^)+(0.0778P)^2^+0.4547P] where P=(Fo^2^+2Fc^2^)/3'
_refine_ls_weighting_scheme calc
_refine_ls_wR_factor_gt 0.1202
_refine_ls_wR_factor_ref 0.1238
_reflns_number_gt 3249
_reflns_number_total 3589
_reflns_threshold_expression >2sigma(I)
_cod_data_source_file jo8b00126_si_003.cif
_cod_data_source_block 1
_cod_depositor_comments
;
The following automatic conversions were performed:

'_symmetry_cell_setting' value 'Monoclinic' changed to 'monoclinic'
according to
/home/data/users/saulius/crontab/automatic-downloads/rss-feeds/ACS/lib/dictionaries/cif_core.dic
dictionary named 'cif_core.dic' version 2.4.2 from 2011-04-26.

Automatic conversion script
Id: cif_fix_values 4973 2017-02-22 13:04:09Z antanas 

 Adding full bibliography for 4033527--4033528.cif.
;
_cod_original_cell_volume 2036.6(4)
_cod_original_sg_symbol_H-M P2(1)/n
_cod_database_code 4033528

loop_
_symmetry_equiv_pos_as_xyz
'x, y, z'
'-x+1/2, y+1/2, -z+1/2'
'-x, -y, -z'
'x-1/2, -y-1/2, z-1/2'

loop_
_atom_site_label
_atom_site_type_symbol
_atom_site_fract_x
_atom_site_fract_y
_atom_site_fract_z
_atom_site_U_iso_or_equiv
_atom_site_adp_type
_atom_site_occupancy
_atom_site_symmetry_multiplicity
_atom_site_calc_flag
_atom_site_refinement_flags
C1 C 1.07565(16) 0.10839(7) -0.00441(12) 0.0335(3) Uani 1 1 d .
C2 C 1.1303(2) 0.14177(9) -0.09910(14) 0.0492(4) Uani 1 1 d .
H2 H 1.0654 0.1684 -0.1454 0.059 Uiso 1 1 calc R
C3 C 1.2841(2) 0.13435(11) -0.12263(17) 0.0624(5) Uani 1 1 d .
H3 H 1.3232 0.1565 -0.1858 0.075 Uiso 1 1 calc R
C4 C 1.3815(2) 0.09478(10) -0.05440(18) 0.0620(5) Uani 1 1 d .
H4 H 1.4847 0.0908 -0.0722 0.074 Uiso 1 1 calc R
C5 C 1.32769(19) 0.06132(9) 0.03925(16) 0.0517(4) Uani 1 1 d .
H5 H 1.3927 0.0345 0.0850 0.062 Uiso 1 1 calc R
C6 C 1.17268(16) 0.06886(7) 0.06366(12) 0.0359(3) Uani 1 1 d .
C7 C 1.08836(17) 0.04264(7) 0.16218(12) 0.0361(3) Uani 1 1 d .
C8 C 0.92496(16) 0.07077(6) 0.15589(11) 0.0302(3) Uani 1 1 d .
H8 H 0.8500(18) 0.0351(8) 0.1444(14) 0.036 Uiso 1 1 d .
C9 C 0.91630(15) 0.11322(6) 0.04424(11) 0.0288(3) Uani 1 1 d .
C10 C 0.89677(15) 0.10654(6) 0.27321(11) 0.0293(3) Uani 1 1 d .
H10 H 0.9494(18) 0.0798(8) 0.3356(14) 0.035 Uiso 1 1 d .
C11 C 0.72638(16) 0.10863(7) 0.30018(11) 0.0332(3) Uani 1 1 d .
C12 C 0.63980(18) 0.16440(8) 0.28493(15) 0.0460(4) Uani 1 1 d .
H12 H 0.6873 0.2014 0.2584 0.055 Uiso 1 1 calc R
C13 C 0.4845(2) 0.16652(10) 0.30810(18) 0.0597(5) Uani 1 1 d .
H13 H 0.4289 0.2046 0.2976 0.072 Uiso 1 1 calc R
C14 C 0.4132(2) 0.11192(10) 0.34678(17) 0.0593(5) Uani 1 1 d .
H14 H 0.3085 0.1126 0.3614 0.071 Uiso 1 1 calc R
C15 C 0.4980(2) 0.05635(9) 0.36367(16) 0.0552(5) Uani 1 1 d .
H15 H 0.4490 0.0197 0.3902 0.066 Uiso 1 1 calc R
C16 C 0.65465(19) 0.05327(8) 0.34240(13) 0.0426(4) Uani 1 1 d .
C17 C 0.7429(2) -0.00800(9) 0.3691(2) 0.0657(6) Uani 1 1 d .
H17A H 0.8176 -0.0007 0.4334 0.099 Uiso 1 1 calc R
H17B H 0.7951 -0.0211 0.3006 0.099 Uiso 1 1 calc R
H17C H 0.6722 -0.0411 0.3903 0.099 Uiso 1 1 calc R
C18 C 0.97469(15) 0.17146(6) 0.26874(11) 0.0286(3) Uani 1 1 d .
C19 C 0.97325(15) 0.20500(6) 0.16409(11) 0.0286(3) Uani 1 1 d .
C20 C 1.04979(16) 0.26302(6) 0.14998(12) 0.0328(3) Uani 1 1 d .
H20 H 1.0474 0.2840 0.0775 0.039 Uiso 1 1 calc R
C21 C 1.12965(16) 0.28835(6) 0.24807(12) 0.0340(3) Uani 1 1 d .
C22 C 1.13014(16) 0.25775(7) 0.35755(12) 0.0361(3) Uani 1 1 d .
H22 H 1.1816 0.2760 0.4234 0.043 Uiso 1 1 calc R
C23 C 1.05291(16) 0.19984(7) 0.36661(12) 0.0326(3) Uani 1 1 d .
C24 C 1.1169(3) 0.19260(13) 0.57289(16) 0.0825(8) Uani 1 1 d .
H24A H 1.2253 0.1991 0.5628 0.124 Uiso 1 1 calc R
H24B H 1.1041 0.1639 0.6380 0.124 Uiso 1 1 calc R
H24C H 1.0690 0.2332 0.5885 0.124 Uiso 1 1 calc R
C25 C 1.2183(3) 0.37721(9) 0.13593(16) 0.0628(5) Uani 1 1 d .
H25A H 1.2618 0.3496 0.0786 0.094 Uiso 1 1 calc R
H25B H 1.2804 0.4153 0.1457 0.094 Uiso 1 1 calc R
H25C H 1.1149 0.3890 0.1094 0.094 Uiso 1 1 calc R
O1 O 1.13809(15) 0.00659(6) 0.23849(11) 0.0590(4) Uani 1 1 d .
O2 O 0.79487(11) 0.09286(5) -0.03128(8) 0.0358(2) Uani 1 1 d D
H1O H 0.798(2) 0.1132(8) -0.0960(13) 0.043 Uiso 1 1 d D
O3 O 0.88734(11) 0.18061(4) 0.06764(8) 0.0323(2) Uani 1 1 d .
O4 O 1.21496(14) 0.34418(5) 0.24612(10) 0.0486(3) Uani 1 1 d .
O5 O 1.04698(14) 0.16558(6) 0.46902(9) 0.0463(3) Uani 1 1 d .

loop_
_atom_site_aniso_label
_atom_site_aniso_U_11
_atom_site_aniso_U_22
_atom_site_aniso_U_33
_atom_site_aniso_U_23
_atom_site_aniso_U_13
_atom_site_aniso_U_12
C1 0.0353(7) 0.0356(7) 0.0296(7) -0.0026(5) 0.0011(5) -0.0022(5)
C2 0.0480(9) 0.0587(10) 0.0413(9) 0.0119(7) 0.0065(7) -0.0001(7)
C3 0.0518(10) 0.0827(13) 0.0543(11) 0.0133(9) 0.0175(8) -0.0084(9)
C4 0.0365(9) 0.0825(13) 0.0686(12) 0.0005(10) 0.0172(8) -0.0002(9)
C5 0.0403(9) 0.0604(10) 0.0544(10) -0.0021(8) 0.0025(7) 0.0112(7)
C6 0.0372(8) 0.0357(7) 0.0350(7) -0.0040(6) 0.0022(6) 0.0030(6)
C7 0.0438(8) 0.0306(7) 0.0340(7) 0.0010(6) 0.0016(6) 0.0069(6)
C8 0.0350(7) 0.0277(6) 0.0279(7) -0.0007(5) 0.0009(5) -0.0010(5)
C9 0.0309(7) 0.0285(6) 0.0265(6) -0.0032(5) -0.0026(5) -0.0005(5)
C10 0.0330(7) 0.0312(7) 0.0236(6) 0.0011(5) -0.0003(5) 0.0008(5)
C11 0.0355(7) 0.0384(7) 0.0257(6) -0.0026(5) 0.0028(5) -0.0020(6)
C12 0.0398(8) 0.0473(9) 0.0515(9) 0.0072(7) 0.0073(7) 0.0038(7)
C13 0.0437(9) 0.0677(11) 0.0683(12) 0.0062(9) 0.0084(8) 0.0135(8)
C14 0.0348(9) 0.0827(13) 0.0613(11) -0.0069(9) 0.0110(8) -0.0032(8)
C15 0.0505(10) 0.0629(11) 0.0537(10) -0.0038(8) 0.0168(8) -0.0192(8)
C16 0.0481(9) 0.0437(8) 0.0371(8) -0.0031(6) 0.0110(6) -0.0073(6)
C17 0.0779(13) 0.0428(9) 0.0794(13) 0.0135(9) 0.0323(11) -0.0026(9)
C18 0.0276(6) 0.0318(7) 0.0263(6) -0.0021(5) 0.0010(5) 0.0010(5)
C19 0.0291(6) 0.0302(6) 0.0259(6) -0.0035(5) -0.0023(5) 0.0029(5)
C20 0.0390(7) 0.0306(7) 0.0288(7) 0.0003(5) 0.0002(5) 0.0012(5)
C21 0.0355(7) 0.0310(7) 0.0356(7) -0.0053(5) 0.0015(6) -0.0029(5)
C22 0.0374(7) 0.0421(8) 0.0283(7) -0.0073(6) -0.0030(6) -0.0050(6)
C23 0.0327(7) 0.0404(7) 0.0248(6) -0.0012(5) 0.0013(5) -0.0002(6)
C24 0.1153(19) 0.1029(17) 0.0272(9) 0.0050(9) -0.0166(10) -0.0476(14)
C25 0.0925(14) 0.0468(10) 0.0484(10) 0.0046(8) -0.0016(9) -0.0288(10)
O1 0.0677(8) 0.0578(7) 0.0518(7) 0.0204(6) 0.0074(6) 0.0265(6)
O2 0.0389(6) 0.0381(5) 0.0293(5) -0.0021(4) -0.0072(4) -0.0056(4)
O3 0.0403(5) 0.0288(5) 0.0267(5) -0.0024(4) -0.0088(4) 0.0015(4)
O4 0.0655(7) 0.0407(6) 0.0390(6) -0.0026(4) -0.0029(5) -0.0205(5)
O5 0.0578(7) 0.0574(7) 0.0228(5) 0.0025(4) -0.0045(4) -0.0160(5)

loop_
_atom_type_symbol
_atom_type_description
_atom_type_scat_dispersion_real
_atom_type_scat_dispersion_imag
_atom_type_scat_source
C C 0.0033 0.0016 'International Tables Vol C Tables 4.2.6.8 and 6.1.1.4'
H H 0.0000 0.0000 'International Tables Vol C Tables 4.2.6.8 and 6.1.1.4'
O O 0.0106 0.0060 'International Tables Vol C Tables 4.2.6.8 and 6.1.1.4'

loop_
_geom_angle_atom_site_label_1
_geom_angle_atom_site_label_2
_geom_angle_atom_site_label_3
_geom_angle
C6 C1 C2 120.63(14)
C6 C1 C9 111.91(12)
C2 C1 C9 127.28(13)
C3 C2 C1 117.93(16)
C2 C3 C4 121.49(16)
C5 C4 C3 120.79(16)
C4 C5 C6 117.94(16)
C1 C6 C5 121.23(14)
C1 C6 C7 109.47(12)
C5 C6 C7 129.19(14)
O1 C7 C6 127.05(14)
O1 C7 C8 124.31(13)
C6 C7 C8 108.60(11)
C7 C8 C9 105.08(11)
C7 C8 C10 109.32(11)
C9 C8 C10 115.29(11)
O2 C9 O3 105.99(10)
O2 C9 C1 115.39(11)
O3 C9 C1 107.49(10)
O2 C9 C8 109.55(10)
O3 C9 C8 113.76(10)
C1 C9 C8 104.89(10)
C18 C10 C11 114.86(11)
C18 C10 C8 107.85(10)
C11 C10 C8 112.63(11)
C12 C11 C16 118.78(14)
C12 C11 C10 121.45(12)
C16 C11 C10 119.77(12)
C11 C12 C13 121.80(16)
C14 C13 C12 119.49(17)
C15 C14 C13 119.42(15)
C14 C15 C16 122.13(16)
C15 C16 C11 118.35(15)
C15 C16 C17 119.48(15)
C11 C16 C17 122.14(14)
C19 C18 C23 116.93(12)
C19 C18 C10 119.88(11)
C23 C18 C10 123.18(12)
C18 C19 O3 118.42(12)
C18 C19 C20 123.85(12)
O3 C19 C20 117.71(11)
C21 C20 C19 117.27(12)
O4 C21 C20 123.58(13)
O4 C21 C22 115.03(12)
C20 C21 C22 121.39(13)
C23 C22 C21 119.00(12)
O5 C23 C22 123.87(12)
O5 C23 C18 114.63(12)
C22 C23 C18 121.49(12)
C19 O3 C9 114.04(9)
C21 O4 C25 117.12(12)
C23 O5 C24 117.95(13)

loop_
_geom_bond_atom_site_label_1
_geom_bond_atom_site_label_2
_geom_bond_distance
C1 C6 1.380(2)
C1 C2 1.384(2)
C1 C9 1.5165(19)
C2 C3 1.381(3)
C3 C4 1.383(3)
C4 C5 1.373(3)
C5 C6 1.393(2)
C6 C7 1.473(2)
C7 O1 1.2062(18)
C7 C8 1.528(2)
C8 C9 1.5421(18)
C8 C10 1.5556(17)
C9 O2 1.3851(15)
C9 O3 1.4492(16)
C10 C18 1.5098(18)
C10 C11 1.5228(19)
C11 C12 1.385(2)
C11 C16 1.404(2)
C12 C13 1.384(2)
C13 C14 1.375(3)
C14 C15 1.375(3)
C15 C16 1.392(2)
C16 C17 1.506(3)
C18 C19 1.3762(18)
C18 C23 1.3987(19)
C19 O3 1.3848(15)
C19 C20 1.3888(19)
C20 C21 1.3817(19)
C21 O4 1.3754(17)
C21 C22 1.395(2)
C22 C23 1.383(2)
C23 O5 1.3660(17)
C24 O5 1.412(2)
C25 O4 1.428(2)

loop_
_geom_torsion_atom_site_label_1
_geom_torsion_atom_site_label_2
_geom_torsion_atom_site_label_3
_geom_torsion_atom_site_label_4
_geom_torsion
C6 C1 C2 C3 -0.2(2)
C9 C1 C2 C3 174.46(16)
C1 C2 C3 C4 0.2(3)
C2 C3 C4 C5 0.2(3)
C3 C4 C5 C6 -0.4(3)
C2 C1 C6 C5 -0.1(2)
C9 C1 C6 C5 -175.49(13)
C2 C1 C6 C7 176.44(14)
C9 C1 C6 C7 1.02(16)
C4 C5 C6 C1 0.4(2)
C4 C5 C6 C7 -175.37(16)
C1 C6 C7 O1 -179.89(15)
C5 C6 C7 O1 -3.7(3)
C1 C6 C7 C8 -2.04(16)
C5 C6 C7 C8 174.11(15)
O1 C7 C8 C9 -179.89(14)
C6 C7 C8 C9 2.19(14)
O1 C7 C8 C10 55.83(19)
C6 C7 C8 C10 -122.09(12)
C6 C1 C9 O2 -120.25(13)
C2 C1 C9 O2 64.70(19)
C6 C1 C9 O3 121.78(12)
C2 C1 C9 O3 -53.27(18)
C6 C1 C9 C8 0.39(15)
C2 C1 C9 C8 -174.67(14)
C7 C8 C9 O2 122.87(11)
C10 C8 C9 O2 -116.72(12)
C7 C8 C9 O3 -118.73(11)
C10 C8 C9 O3 1.68(16)
C7 C8 C9 C1 -1.55(13)
C10 C8 C9 C1 118.86(12)
C7 C8 C10 C18 78.95(13)
C9 C8 C10 C18 -39.12(15)
C7 C8 C10 C11 -153.27(11)
C9 C8 C10 C11 88.66(13)
C18 C10 C11 C12 19.21(18)
C8 C10 C11 C12 -104.79(15)
C18 C10 C11 C16 -160.24(12)
C8 C10 C11 C16 75.76(16)
C16 C11 C12 C13 -1.2(2)
C10 C11 C12 C13 179.33(16)
C11 C12 C13 C14 -0.3(3)
C12 C13 C14 C15 1.1(3)
C13 C14 C15 C16 -0.3(3)
C14 C15 C16 C11 -1.3(3)
C14 C15 C16 C17 176.61(18)
C12 C11 C16 C15 2.0(2)
C10 C11 C16 C15 -178.58(13)
C12 C11 C16 C17 -175.85(16)
C10 C11 C16 C17 3.6(2)
C11 C10 C18 C19 -89.02(14)
C8 C10 C18 C19 37.47(16)
C11 C10 C18 C23 92.26(15)
C8 C10 C18 C23 -141.25(13)
C23 C18 C19 O3 -175.31(11)
C10 C18 C19 O3 5.90(18)
C23 C18 C19 C20 2.9(2)
C10 C18 C19 C20 -175.89(12)
C18 C19 C20 C21 -1.0(2)
O3 C19 C20 C21 177.26(12)
C19 C20 C21 O4 177.66(13)
C19 C20 C21 C22 -1.6(2)
O4 C21 C22 C23 -177.25(13)
C20 C21 C22 C23 2.1(2)
C21 C22 C23 O5 179.46(13)
C21 C22 C23 C18 0.0(2)
C19 C18 C23 O5 178.12(12)
C10 C18 C23 O5 -3.13(19)
C19 C18 C23 C22 -2.4(2)
C10 C18 C23 C22 176.38(12)
C18 C19 O3 C9 -49.83(15)
C20 C19 O3 C9 131.84(12)
O2 C9 O3 C19 164.15(10)
C1 C9 O3 C19 -71.95(13)
C8 C9 O3 C19 43.72(14)
C20 C21 O4 C25 0.6(2)
C22 C21 O4 C25 179.88(15)
C22 C23 O5 C24 3.5(2)
C18 C23 O5 C24 -177.02(18)
